data_2008988
loop_
_publ_author_name
'Youm, Kyoung-Tae'
'Kim, Youngmee'
'Jun, Moo-Jin'

_publ_section_title
;
 Tetrakis(\m-6-chloropyridin-2-olato)methoxydiruthenium(II, III)
;
_journal_issue 9
_journal_name_full 'Acta Crystallographica Section C'
_journal_page_first 1483
_journal_page_last 1485
_journal_paper_doi 10.1107/S0108270199006563
_journal_volume 55
_journal_year 1999
_chemical_formula_iupac '[Ru2 O C H3 (C5 H3 Cl N O)4]'
_chemical_formula_moiety 'C21 H15 Cl4 N4 O5 Ru2'
_chemical_formula_sum 'C21 H15 Cl4 N4 O5 Ru2'
_chemical_formula_weight 747.31
_chemical_name_systematic
;
tetrakis(\m-6-chloropyridin-2-olato)-1\k^4^O,2\k^4^N-
methoxy-1\kO-diruthenium(II,III)(Ru---Ru)
;
_space_group_IT_number 2
_symmetry_cell_setting triclinic
_symmetry_space_group_name_Hall '-P 1'
_symmetry_space_group_name_H-M 'P -1'
_audit_creation_method SHELXL-97
_cell_angle_alpha 96.620(10)
_cell_angle_beta 103.760(10)
_cell_angle_gamma 102.920(10)
_cell_formula_units_Z 2
_cell_length_a 9.3460(10)
_cell_length_b 9.5160(10)
_cell_length_c 15.0310(10)
_cell_measurement_reflns_used 25
_cell_measurement_temperature 293(2)
_cell_measurement_theta_max 12.50
_cell_measurement_theta_min 9.13
_cell_volume 1245.4(2)
_computing_cell_refinement 'CAD-4-PC Software'
_computing_data_collection 'CAD-4-PC Software (Enraf-Nonius, 1992)'
_computing_data_reduction 'XCAD-4 (Harms, 1997)'
_computing_molecular_graphics 'ORTEP3 for Windows (Farrugia, 1997)'
_computing_publication_material SHELXL97
_computing_structure_refinement 'SHELXL97 (Sheldrick, 1997)'
_computing_structure_solution 'SHELXS97 (Sheldrick, 1990)'
_diffrn_ambient_temperature 293(2)
_diffrn_measured_fraction_theta_full 0.993
_diffrn_measured_fraction_theta_max 0.993
_diffrn_measurement_device_type 'Enraf-Nonius CAD-4 Mach3'
_diffrn_measurement_method 2\q/\w
_diffrn_radiation_monochromator graphite
_diffrn_radiation_source 'fine-focus sealed tube'
_diffrn_radiation_type MoK\a
_diffrn_radiation_wavelength 0.71073
_diffrn_reflns_av_R_equivalents 0.008
_diffrn_reflns_av_sigmaI/netI 0.011
_diffrn_reflns_limit_h_max 11
_diffrn_reflns_limit_h_min 0
_diffrn_reflns_limit_k_max 11
_diffrn_reflns_limit_k_min -11
_diffrn_reflns_limit_l_max 17
_diffrn_reflns_limit_l_min -17
_diffrn_reflns_number 4672
_diffrn_reflns_theta_full 25.04
_diffrn_reflns_theta_max 25.04
_diffrn_reflns_theta_min 2.23
_diffrn_standards_decay_% negligible
_diffrn_standards_interval_time 60
_diffrn_standards_number 3
_exptl_absorpt_coefficient_mu 1.684
_exptl_absorpt_correction_type none
_exptl_crystal_colour 'dark brown'
_exptl_crystal_density_diffrn 1.993
_exptl_crystal_density_meas ?
_exptl_crystal_density_method 'not measured'
_exptl_crystal_description block
_exptl_crystal_F_000 730
_exptl_crystal_size_max 0.35
_exptl_crystal_size_mid 0.31
_exptl_crystal_size_min 0.29
_refine_diff_density_max 0.898
_refine_diff_density_min -1.124
_refine_ls_extinction_method none
_refine_ls_goodness_of_fit_ref 1.132
_refine_ls_hydrogen_treatment constr
_refine_ls_matrix_type full
_refine_ls_number_parameters 325
_refine_ls_number_reflns 4375
_refine_ls_number_restraints 0
_refine_ls_restrained_S_all 1.132
_refine_ls_R_factor_all 0.031
_refine_ls_R_factor_gt 0.028
_refine_ls_shift/su_max 0.002
_refine_ls_shift/su_mean 0.000
_refine_ls_structure_factor_coef Fsqd
_refine_ls_weighting_details 'w = 1/[\s^2^(Fo^2^)+(0.0544P)^2^+1.1315P] where P=(Fo^2^+2Fc^2^)/3'
_refine_ls_weighting_scheme calc
_refine_ls_wR_factor_ref 0.080
_reflns_number_gt 4086
_reflns_number_total 4375
_reflns_threshold_expression I>2\s(I)
_cod_data_source_file ta1246.cif
_cod_data_source_block Ru2MeO
_cod_depositor_comments
;
The following automatic conversions were performed:

'_exptl_crystal_density_meas' value 'not measured' was changed to '?'
- the value is perceived as not measured.

Automatic conversion script
Id: cif_fix_values 3008 2015-01-20 13:52:24Z robertas 

The following automatic conversions were performed:

'_refine_ls_weighting_scheme' value 'calc w =
1/[\s^2^(Fo^2^)+(0.0544P)^2^+1.1315P] where P=(Fo^2^+2Fc^2^)/3' was
changed to 'calc'. New tag '_refine_ls_weighting_details' was
created. The value of the new tag was set to 'w =
1/[\s^2^(Fo^2^)+(0.0544P)^2^+1.1315P] where P=(Fo^2^+2Fc^2^)/3'.

Automatic conversion script
Id: cif_fix_values 3143 2015-03-26 13:38:13Z robertas 
;
_cod_original_sg_symbol_H-M P-1
_cod_database_code 2008988

loop_
_symmetry_equiv_pos_as_xyz
'x, y, z'
'-x, -y, -z'

loop_
_atom_site_label
_atom_site_fract_x
_atom_site_fract_y
_atom_site_fract_z
_atom_site_U_iso_or_equiv
_atom_site_adp_type
_atom_site_calc_flag
_atom_site_refinement_flags
_atom_site_occupancy
_atom_site_disorder_assembly
_atom_site_disorder_group
_atom_site_type_symbol
Ru1 0.65421(3) 0.20324(2) 0.159858(15) 0.02561(9) Uani d . 1 . . Ru
O5 0.7258(3) 0.1118(3) 0.03755(16) 0.0437(6) Uani d . 1 . . O
C21 0.8293(6) 0.0247(6) 0.0442(3) 0.0768(16) Uani d . 1 . . C
H21A 0.8435 -0.0018 -0.0160 0.115 Uiso calc R 1 . . H
H21B 0.7900 -0.0623 0.0666 0.115 Uiso calc R 1 . . H
H21C 0.9253 0.0787 0.0866 0.115 Uiso calc R 1 . . H
Ru2 0.56319(3) 0.28713(2) 0.275842(15) 0.02430(9) Uani d . 1 . . Ru
O1 0.8243(2) 0.3924(2) 0.19001(16) 0.0341(5) Uani d . 1 . . O
N1 0.6819(3) 0.4989(3) 0.26910(17) 0.0287(5) Uani d . 1 . . N
C1 0.7941(3) 0.5101(3) 0.2227(2) 0.0306(6) Uani d . 1 . . C
C2 0.8703(4) 0.6485(4) 0.2122(2) 0.0411(8) Uani d . 1 . . C
H2 0.9493 0.6577 0.1839 0.049 Uiso calc R 1 . . H
C3 0.8297(5) 0.7704(4) 0.2434(3) 0.0491(9) Uani d . 1 . . C
H3 0.8793 0.8619 0.2345 0.059 Uiso calc R 1 . . H
C4 0.7153(5) 0.7586(4) 0.2879(3) 0.0453(9) Uani d . 1 . . C
H4 0.6860 0.8406 0.3092 0.054 Uiso calc R 1 . . H
C5 0.6472(4) 0.6224(3) 0.2992(2) 0.0353(7) Uani d . 1 . . C
Cl1 0.50546(12) 0.59916(10) 0.35561(7) 0.0517(2) Uani d . 1 . . Cl
O2 0.5273(3) 0.3017(3) 0.07055(15) 0.0342(5) Uani d . 1 . . O
N2 0.3793(3) 0.3151(3) 0.17154(18) 0.0294(5) Uani d . 1 . . N
C6 0.4101(4) 0.3350(3) 0.0889(2) 0.0315(7) Uani d . 1 . . C
C7 0.3145(4) 0.3924(4) 0.0240(3) 0.0461(9) Uani d . 1 . . C
H7 0.3399 0.4133 -0.0301 0.055 Uiso calc R 1 . . H
C8 0.1836(5) 0.4175(5) 0.0408(3) 0.0563(10) Uani d . 1 . . C
H8 0.1214 0.4576 -0.0013 0.068 Uiso calc R 1 . . H
C9 0.1438(4) 0.3832(5) 0.1207(3) 0.0504(9) Uani d . 1 . . C
H9 0.0523 0.3929 0.1314 0.060 Uiso calc R 1 . . H
C10 0.2448(4) 0.3350(4) 0.1819(2) 0.0371(7) Uani d . 1 . . C
Cl2 0.20191(11) 0.29316(13) 0.28288(7) 0.0553(3) Uani d . 1 . . Cl
O3 0.4801(3) 0.0140(2) 0.12760(16) 0.0369(5) Uani d . 1 . . O
N3 0.4447(3) 0.0691(3) 0.27185(18) 0.0316(6) Uani d . 1 . . N
C11 0.4215(4) -0.0297(4) 0.1929(2) 0.0339(7) Uani d . 1 . . C
C12 0.3352(4) -0.1746(4) 0.1825(3) 0.0481(9) Uani d . 1 . . C
H12 0.3193 -0.2411 0.1284 0.058 Uiso calc R 1 . . H
C13 0.2751(4) -0.2171(4) 0.2522(3) 0.0538(10) Uani d . 1 . . C
H13 0.2171 -0.3127 0.2455 0.065 Uiso calc R 1 . . H
C14 0.3000(5) -0.1185(4) 0.3328(3) 0.0519(10) Uani d . 1 . . C
H14 0.2599 -0.1461 0.3810 0.062 Uiso calc R 1 . . H
C15 0.3853(4) 0.0205(4) 0.3393(2) 0.0384(7) Uani d . 1 . . C
Cl3 0.42395(12) 0.14713(11) 0.43982(6) 0.0527(2) Uani d . 1 . . Cl
O4 0.7881(3) 0.1082(2) 0.24883(15) 0.0362(5) Uani d . 1 . . O
N4 0.7595(3) 0.2602(3) 0.36986(17) 0.0307(6) Uani d . 1 . . N
C16 0.8338(4) 0.1661(3) 0.3357(2) 0.0311(7) Uani d . 1 . . C
C17 0.9579(4) 0.1338(4) 0.3953(3) 0.0430(8) Uani d . 1 . . C
H17 1.0053 0.0675 0.3720 0.052 Uiso calc R 1 . . H
C18 1.0095(4) 0.1978(4) 0.4861(3) 0.0508(10) Uani d . 1 . . C
H18 1.0913 0.1753 0.5252 0.061 Uiso calc R 1 . . H
C19 0.9381(4) 0.2987(4) 0.5207(2) 0.0483(9) Uani d . 1 . . C
H19 0.9726 0.3463 0.5824 0.058 Uiso calc R 1 . . H
C20 0.8166(4) 0.3243(4) 0.4606(2) 0.0359(7) Uani d . 1 . . C
Cl4 0.72709(12) 0.44891(11) 0.50014(6) 0.0517(2) Uani d . 1 . . Cl

loop_
_atom_site_aniso_label
_atom_site_aniso_U_11
_atom_site_aniso_U_22
_atom_site_aniso_U_33
_atom_site_aniso_U_12
_atom_site_aniso_U_13
_atom_site_aniso_U_23
Ru1 0.02686(15) 0.02551(15) 0.02461(15) 0.01018(11) 0.00558(10) 0.00138(10)
O5 0.0390(13) 0.0554(16) 0.0354(12) 0.0183(12) 0.0090(10) -0.0068(11)
C21 0.069(3) 0.094(4) 0.064(3) 0.050(3) 0.001(2) -0.022(3)
Ru2 0.02723(14) 0.02195(14) 0.02358(14) 0.00630(10) 0.00728(10) 0.00297(9)
O1 0.0296(11) 0.0344(12) 0.0397(12) 0.0083(9) 0.0127(10) 0.0047(10)
N1 0.0302(13) 0.0256(13) 0.0290(13) 0.0082(10) 0.0051(10) 0.0036(10)
C1 0.0294(15) 0.0310(16) 0.0266(15) 0.0046(13) 0.0020(12) 0.0048(12)
C2 0.0411(19) 0.0362(18) 0.0369(18) -0.0058(15) 0.0078(15) 0.0073(14)
C3 0.062(2) 0.0288(18) 0.044(2) -0.0036(16) 0.0041(18) 0.0096(15)
C4 0.062(2) 0.0233(16) 0.045(2) 0.0135(16) 0.0045(17) 0.0024(14)
C5 0.0413(18) 0.0271(16) 0.0339(17) 0.0101(14) 0.0044(14) 0.0010(13)
Cl1 0.0603(6) 0.0448(5) 0.0576(6) 0.0232(4) 0.0263(5) -0.0005(4)
O2 0.0353(12) 0.0435(13) 0.0297(11) 0.0179(10) 0.0108(9) 0.0105(10)
N2 0.0280(13) 0.0282(13) 0.0318(13) 0.0095(11) 0.0072(11) 0.0026(10)
C6 0.0311(16) 0.0309(16) 0.0312(16) 0.0099(13) 0.0050(13) 0.0042(13)
C7 0.050(2) 0.060(2) 0.0347(18) 0.0279(19) 0.0089(16) 0.0136(17)
C8 0.052(2) 0.074(3) 0.051(2) 0.040(2) 0.0047(18) 0.015(2)
C9 0.0371(19) 0.061(2) 0.055(2) 0.0252(18) 0.0093(17) 0.0030(19)
C10 0.0320(17) 0.0395(18) 0.0403(18) 0.0103(14) 0.0115(14) 0.0032(14)
Cl2 0.0494(5) 0.0750(7) 0.0547(6) 0.0231(5) 0.0298(5) 0.0175(5)
O3 0.0404(13) 0.0282(11) 0.0353(12) 0.0061(10) 0.0044(10) -0.0036(9)
N3 0.0297(13) 0.0295(13) 0.0328(14) 0.0051(11) 0.0048(11) 0.0069(11)
C11 0.0308(16) 0.0299(16) 0.0364(17) 0.0087(13) 0.0001(13) 0.0044(13)
C12 0.048(2) 0.0293(18) 0.054(2) 0.0011(16) -0.0014(17) 0.0029(16)
C13 0.042(2) 0.0320(19) 0.076(3) -0.0036(16) 0.0036(19) 0.0166(19)
C14 0.045(2) 0.046(2) 0.063(2) 0.0003(17) 0.0152(18) 0.0278(19)
C15 0.0366(17) 0.0361(18) 0.0410(18) 0.0071(14) 0.0073(14) 0.0127(14)
Cl3 0.0626(6) 0.0559(6) 0.0388(5) 0.0059(5) 0.0202(4) 0.0109(4)
O4 0.0412(13) 0.0305(12) 0.0352(12) 0.0171(10) 0.0020(10) 0.0017(9)
N4 0.0326(14) 0.0284(13) 0.0273(13) 0.0039(11) 0.0036(11) 0.0073(10)
C16 0.0309(16) 0.0233(15) 0.0349(17) 0.0036(12) 0.0027(13) 0.0089(12)
C17 0.0404(19) 0.0363(18) 0.050(2) 0.0109(15) 0.0024(16) 0.0176(16)
C18 0.045(2) 0.051(2) 0.046(2) 0.0069(18) -0.0065(17) 0.0213(18)
C19 0.046(2) 0.056(2) 0.0281(17) -0.0046(18) -0.0038(15) 0.0100(16)
C20 0.0418(18) 0.0301(16) 0.0295(16) -0.0026(14) 0.0092(14) 0.0050(13)
Cl4 0.0608(6) 0.0518(5) 0.0384(5) 0.0076(4) 0.0186(4) -0.0057(4)

loop_
_atom_type_symbol
_atom_type_description
_atom_type_scat_dispersion_real
_atom_type_scat_dispersion_imag
_atom_type_scat_source
C C 0.0033 0.0016 'International Tables Vol C Tables 4.2.6.8 and 6.1.1.4'
N N 0.0061 0.0033 'International Tables Vol C Tables 4.2.6.8 and 6.1.1.4'
O O 0.0106 0.0060 'International Tables Vol C Tables 4.2.6.8 and 6.1.1.4'
Cl Cl 0.1484 0.1585 'International Tables Vol C Tables 4.2.6.8 and 6.1.1.4'
Ru Ru -1.2594 0.8363 'International Tables Vol C Tables 4.2.6.8 and 6.1.1.4'
H H 0.0000 0.0000 'International Tables Vol C Tables 4.2.6.8 and 6.1.1.4'

loop_
_geom_angle_atom_site_label_1
_geom_angle_atom_site_label_2
_geom_angle_atom_site_label_3
_geom_angle
_geom_angle_publ_flag
O2 Ru1 O4 178.12(9) yes
O2 Ru1 O1 87.21(9) yes
O4 Ru1 O1 91.17(9) yes
O2 Ru1 O3 91.72(9) yes
O4 Ru1 O3 89.90(9) yes
O1 Ru1 O3 178.93(9) yes
O2 Ru1 O5 86.90(9) yes
O4 Ru1 O5 92.23(9) yes
O1 Ru1 O5 93.07(9) yes
O3 Ru1 O5 86.80(9) yes
O2 Ru1 Ru2 90.47(6) yes
O4 Ru1 Ru2 90.51(6) yes
O1 Ru1 Ru2 90.47(6) yes
O3 Ru1 Ru2 89.60(7) yes
O5 Ru1 Ru2 175.48(6) yes
C21 O5 Ru1 123.4(3) yes
N1 Ru2 N3 175.48(10) yes
N1 Ru2 N4 90.59(10) yes
N3 Ru2 N4 90.82(10) yes
N1 Ru2 N2 86.96(10) yes
N3 Ru2 N2 91.24(10) yes
N4 Ru2 N2 174.22(10) yes
N1 Ru2 Ru1 87.53(7) yes
N3 Ru2 Ru1 88.24(7) yes
N4 Ru2 Ru1 87.23(7) yes
N2 Ru2 Ru1 87.43(7) yes
C1 O1 Ru1 116.92(19) no
C5 N1 C1 118.1(3) no
C5 N1 Ru2 124.5(2) no
C1 N1 Ru2 117.1(2) no
O1 C1 N1 118.9(3) no
O1 C1 C2 122.0(3) no
N1 C1 C2 119.0(3) no
C3 C2 C1 120.5(3) no
C2 C3 C4 120.3(3) no
C5 C4 C3 117.3(3) no
N1 C5 C4 124.7(3) no
N1 C5 Cl1 115.3(2) no
C4 C5 Cl1 120.0(3) no
C6 O2 Ru1 119.56(19) no
C10 N2 C6 116.9(3) no
C10 N2 Ru2 127.3(2) no
C6 N2 Ru2 115.2(2) no
O2 C6 N2 119.9(3) no
O2 C6 C7 119.9(3) no
N2 C6 C7 120.2(3) no
C8 C7 C6 119.7(3) no
C7 C8 C9 120.2(4) no
C10 C9 C8 116.7(3) no
C9 C10 N2 125.8(3) no
C9 C10 Cl2 118.5(3) no
N2 C10 Cl2 115.7(3) no
C11 O3 Ru1 118.9(2) no
C15 N3 C11 117.3(3) no
C15 N3 Ru2 125.3(2) no
C11 N3 Ru2 117.3(2) no
O3 C11 N3 118.4(3) no
O3 C11 C12 120.9(3) no
N3 C11 C12 120.7(3) no
C13 C12 C11 119.5(4) no
C12 C13 C14 120.2(3) no
C15 C14 C13 117.8(4) no
N3 C15 C14 124.5(4) no
N3 C15 Cl3 115.8(2) no
C14 C15 Cl3 119.7(3) no
C16 O4 Ru1 118.19(19) no
C20 N4 C16 117.1(3) no
C20 N4 Ru2 126.3(2) no
C16 N4 Ru2 116.7(2) no
O4 C16 N4 119.3(3) no
O4 C16 C17 120.6(3) no
N4 C16 C17 120.1(3) no
C18 C17 C16 120.9(4) no
C17 C18 C19 119.3(3) no
C20 C19 C18 117.6(3) no
N4 C20 C19 124.9(3) no
N4 C20 Cl4 116.1(3) no
C19 C20 Cl4 118.9(3) no

loop_
_geom_bond_atom_site_label_1
_geom_bond_atom_site_label_2
_geom_bond_site_symmetry_2
_geom_bond_distance
_geom_bond_publ_flag
Ru1 O2 . 2.029(2) yes
Ru1 O4 . 2.040(2) yes
Ru1 O1 . 2.040(2) yes
Ru1 O3 . 2.059(2) yes
Ru1 O5 . 2.250(2) yes
Ru1 Ru2 . 2.2558(4) yes
O5 C21 . 1.401(5) yes
Ru2 N1 . 2.098(3) yes
Ru2 N3 . 2.109(3) yes
Ru2 N4 . 2.119(3) yes
Ru2 N2 . 2.122(3) yes
O1 C1 . 1.287(4) no
N1 C5 . 1.345(4) no
N1 C1 . 1.382(4) no
C1 C2 . 1.396(5) no
C2 C3 . 1.366(6) no
C3 C4 . 1.381(6) no
C4 C5 . 1.359(5) no
C5 Cl1 . 1.723(4) no
O2 C6 . 1.287(4) no
N2 C10 . 1.354(4) no
N2 C6 . 1.364(4) no
C6 C7 . 1.405(5) no
C7 C8 . 1.371(6) no
C8 C9 . 1.391(6) no
C9 C10 . 1.350(5) no
C10 Cl2 . 1.726(3) no
O3 C11 . 1.298(4) no
N3 C15 . 1.345(4) no
N3 C11 . 1.367(4) no
C11 C12 . 1.403(5) no
C12 C13 . 1.361(6) no
C13 C14 . 1.381(6) no
C14 C15 . 1.362(5) no
C15 Cl3 . 1.730(4) no
O4 C16 . 1.287(4) no
N4 C20 . 1.354(4) no
N4 C16 . 1.374(4) no
C16 C17 . 1.404(5) no
C17 C18 . 1.353(5) no
C18 C19 . 1.405(6) no
C19 C20 . 1.361(5) no
C20 Cl4 . 1.725(4) no

loop_
_geom_torsion_atom_site_label_1
_geom_torsion_atom_site_label_2
_geom_torsion_atom_site_label_3
_geom_torsion_atom_site_label_4
_geom_torsion
_geom_torsion_publ_flag
O2 Ru1 O5 C21 177.9(3) no
O4 Ru1 O5 C21 -0.4(3) yes
O1 Ru1 O5 C21 90.9(4) no
O3 Ru1 O5 C21 -90.2(4) no
Ru2 Ru1 O5 C21 -127.5(8) no
O2 Ru1 Ru2 N1 -67.09(10) no
O4 Ru1 Ru2 N1 111.30(10) no
O1 Ru1 Ru2 N1 20.13(10) yes
O3 Ru1 Ru2 N1 -158.80(10) no
O5 Ru1 Ru2 N1 -121.5(9) no
O2 Ru1 Ru2 N3 111.30(10) no
O4 Ru1 Ru2 N3 -70.31(10) no
O1 Ru1 Ru2 N3 -161.48(10) no
O3 Ru1 Ru2 N3 19.59(10) yes
O5 Ru1 Ru2 N3 56.8(9) no
O2 Ru1 Ru2 N4 -157.79(10) no
O4 Ru1 Ru2 N4 20.60(10) yes
O1 Ru1 Ru2 N4 -70.58(9) no
O3 Ru1 Ru2 N4 110.49(10) no
O5 Ru1 Ru2 N4 147.7(9) no
O2 Ru1 Ru2 N2 19.98(10) yes
O4 Ru1 Ru2 N2 -161.63(10) no
O1 Ru1 Ru2 N2 107.20(10) no
O3 Ru1 Ru2 N2 -71.73(10) no
O5 Ru1 Ru2 N2 -34.5(9) no
O2 Ru1 O1 C1 59.2(2) no
O4 Ru1 O1 C1 -121.8(2) no
O3 Ru1 O1 C1 63(5) no
O5 Ru1 O1 C1 145.9(2) no
Ru2 Ru1 O1 C1 -31.3(2) no
N3 Ru2 N1 C5 136.5(12) no
N4 Ru2 N1 C5 -115.4(3) no
N2 Ru2 N1 C5 69.9(3) no
Ru1 Ru2 N1 C5 157.4(2) no
N3 Ru2 N1 C1 -37.2(13) no
N4 Ru2 N1 C1 70.8(2) no
N2 Ru2 N1 C1 -103.9(2) no
Ru1 Ru2 N1 C1 -16.4(2) no
Ru1 O1 C1 N1 25.2(3) no
Ru1 O1 C1 C2 -154.3(2) no
C5 N1 C1 O1 -177.1(3) no
Ru2 N1 C1 O1 -2.9(4) no
C5 N1 C1 C2 2.4(4) no
Ru2 N1 C1 C2 176.6(2) no
O1 C1 C2 C3 176.4(3) no
N1 C1 C2 C3 -3.1(5) no
C1 C2 C3 C4 1.7(5) no
C2 C3 C4 C5 0.3(5) no
C1 N1 C5 C4 -0.4(5) no
Ru2 N1 C5 C4 -174.1(3) no
C1 N1 C5 Cl1 179.6(2) no
Ru2 N1 C5 Cl1 5.9(3) no
C3 C4 C5 N1 -1.0(5) no
C3 C4 C5 Cl1 179.1(3) no
O4 Ru1 O2 C6 -142(2) no
O1 Ru1 O2 C6 -111.6(2) no
O3 Ru1 O2 C6 68.4(2) no
O5 Ru1 O2 C6 155.1(2) no
Ru2 Ru1 O2 C6 -21.2(2) no
N1 Ru2 N2 C10 -108.3(3) no
N3 Ru2 N2 C10 75.9(3) no
N4 Ru2 N2 C10 -173.3(8) no
Ru1 Ru2 N2 C10 164.1(3) no
N1 Ru2 N2 C6 62.1(2) no
N3 Ru2 N2 C6 -113.8(2) no
N4 Ru2 N2 C6 -3.0(10) no
Ru1 Ru2 N2 C6 -25.6(2) no
Ru1 O2 C6 N2 5.4(4) no
Ru1 O2 C6 C7 -174.9(3) no
C10 N2 C6 O2 -172.1(3) no
Ru2 N2 C6 O2 16.6(4) no
C10 N2 C6 C7 8.2(4) no
Ru2 N2 C6 C7 -163.2(3) no
O2 C6 C7 C8 175.2(4) no
N2 C6 C7 C8 -5.1(6) no
C6 C7 C8 C9 -1.5(6) no
C7 C8 C9 C10 4.5(6) no
C8 C9 C10 N2 -1.2(6) no
C8 C9 C10 Cl2 179.2(3) no
C6 N2 C10 C9 -5.2(5) no
Ru2 N2 C10 C9 165.0(3) no
C6 N2 C10 Cl2 174.5(2) no
Ru2 N2 C10 Cl2 -15.3(4) no
O2 Ru1 O3 C11 -118.0(2) no
O4 Ru1 O3 C11 62.9(2) no
O1 Ru1 O3 C11 -122(5) no
O5 Ru1 O3 C11 155.2(2) no
Ru2 Ru1 O3 C11 -27.6(2) no
N1 Ru2 N3 C15 -175.9(11) no
N4 Ru2 N3 C15 76.0(3) no
N2 Ru2 N3 C15 -109.4(3) no
Ru1 Ru2 N3 C15 163.2(3) no
N1 Ru2 N3 C11 1.5(13) no
N4 Ru2 N3 C11 -106.5(2) no
N2 Ru2 N3 C11 68.0(2) no
Ru1 Ru2 N3 C11 -19.3(2) no
Ru1 O3 C11 N3 18.5(4) no
Ru1 O3 C11 C12 -162.1(3) no
C15 N3 C11 O3 -178.8(3) no
Ru2 N3 C11 O3 3.6(4) no
C15 N3 C11 C12 1.8(5) no
Ru2 N3 C11 C12 -175.9(3) no
O3 C11 C12 C13 -179.9(3) no
N3 C11 C12 C13 -0.5(5) no
C11 C12 C13 C14 -0.5(6) no
C12 C13 C14 C15 0.2(6) no
C11 N3 C15 C14 -2.2(5) no
Ru2 N3 C15 C14 175.3(3) no
C11 N3 C15 Cl3 177.4(2) no
Ru2 N3 C15 Cl3 -5.1(4) no
C13 C14 C15 N3 1.2(6) no
C13 C14 C15 Cl3 -178.4(3) no
O2 Ru1 O4 C16 93(3) no
O1 Ru1 O4 C16 62.2(2) no
O3 Ru1 O4 C16 -117.9(2) no
O5 Ru1 O4 C16 155.3(2) no
Ru2 Ru1 O4 C16 -28.3(2) no
N1 Ru2 N4 C20 73.5(3) no
N3 Ru2 N4 C20 -110.8(3) no
N2 Ru2 N4 C20 138.4(9) no
Ru1 Ru2 N4 C20 161.0(2) no
N1 Ru2 N4 C16 -108.0(2) no
N3 Ru2 N4 C16 67.7(2) no
N2 Ru2 N4 C16 -43.2(10) no
Ru1 Ru2 N4 C16 -20.5(2) no
Ru1 O4 C16 N4 18.2(4) no
Ru1 O4 C16 C17 -161.8(2) no
C20 N4 C16 O4 -176.7(3) no
Ru2 N4 C16 O4 4.7(4) no
C20 N4 C16 C17 3.4(4) no
Ru2 N4 C16 C17 -175.2(2) no
O4 C16 C17 C18 177.9(3) no
N4 C16 C17 C18 -2.1(5) no
C16 C17 C18 C19 -0.5(6) no
C17 C18 C19 C20 1.6(5) no
C16 N4 C20 C19 -2.3(5) no
Ru2 N4 C20 C19 176.2(3) no
C16 N4 C20 Cl4 176.8(2) no
Ru2 N4 C20 Cl4 -4.7(3) no
C18 C19 C20 N4 -0.2(5) no
C18 C19 C20 Cl4 -179.3(3) no
